data_4500381
loop_
_publ_author_name
'Li, Guo-Bi'
'Liu, Jun-Min'
'Cai, Yue-Peng'
'Su, Cheng-Yong'

_publ_section_title
;
 Structural Diversity of a Series of Mn(II), Cd(II), and Co(II) Complexes
 with Pyridine Donor Diimide Ligands
;
_journal_issue 7
_journal_name_full 'Crystal Growth &amp; Design'
_journal_page_first 2763
_journal_paper_doi 10.1021/cg1014913
_journal_volume 11
_journal_year 2011
_chemical_formula_sum 'C55 H32 Mn N10 O14 S2'
_chemical_formula_weight 1175.97
_chemical_name_systematic
; 
 ? 
;
_space_group_IT_number 15
_symmetry_cell_setting monoclinic
_symmetry_space_group_name_Hall '-C 2yc'
_symmetry_space_group_name_H-M 'C 1 2/c 1'
_atom_sites_solution_hydrogens geom
_atom_sites_solution_primary direct
_atom_sites_solution_secondary difmap
_audit_creation_method SHELXL-97
_cell_angle_alpha 90.00
_cell_angle_beta 104.564(4)
_cell_angle_gamma 90.00
_cell_formula_units_Z 4
_cell_length_a 28.6655(9)
_cell_length_b 13.4822(5)
_cell_length_c 15.6206(6)
_cell_measurement_reflns_used 2596
_cell_measurement_temperature 150(2)
_cell_measurement_theta_max 62.5601
_cell_measurement_theta_min 2.9493
_cell_volume 5843.0(4)
_computing_cell_refinement 'Bruker FRAMBO'
_computing_data_collection 'Bruker FRAMBO'
_computing_data_reduction 'Bruker SHELXTL'
_computing_molecular_graphics 'Bruker SHELXTL'
_computing_publication_material 'Bruker SHELXTL'
_computing_structure_refinement 'SHELXL-97 (Sheldrick, 1997)'
_computing_structure_solution 'SHELXS-97 (Sheldrick, 1990)'
_diffrn_ambient_temperature 150(2)
_diffrn_detector_area_resol_mean 16.0855
_diffrn_measured_fraction_theta_full 0.936
_diffrn_measured_fraction_theta_max 0.936
_diffrn_measurement_device_type 'Oxfor Germini Sl Ultra'
_diffrn_measurement_method '\w and \p scan'
_diffrn_radiation_monochromator graphite
_diffrn_radiation_source 'fine-focus sealed tube'
_diffrn_radiation_type CuK\a
_diffrn_radiation_wavelength 1.54178
_diffrn_reflns_av_R_equivalents 0.0677
_diffrn_reflns_av_sigmaI/netI 0.0754
_diffrn_reflns_limit_h_max 31
_diffrn_reflns_limit_h_min -28
_diffrn_reflns_limit_k_max 11
_diffrn_reflns_limit_k_min -14
_diffrn_reflns_limit_l_max 17
_diffrn_reflns_limit_l_min -17
_diffrn_reflns_number 8746
_diffrn_reflns_theta_full 58.92
_diffrn_reflns_theta_max 58.92
_diffrn_reflns_theta_min 3.19
_diffrn_standards_decay_% none
_exptl_absorpt_coefficient_mu 3.114
_exptl_absorpt_correction_T_max 1.00000
_exptl_absorpt_correction_T_min 0.41437
_exptl_absorpt_correction_type multi-scan
_exptl_absorpt_process_details 'SADABS (Bruker 1997)'
_exptl_crystal_colour brown
_exptl_crystal_density_diffrn 1.337
_exptl_crystal_density_method 'not measured'
_exptl_crystal_description block
_exptl_crystal_F_000 2404
_exptl_crystal_size_max 0.31
_exptl_crystal_size_mid 0.25
_exptl_crystal_size_min 0.18
_refine_diff_density_max 1.193
_refine_diff_density_min -0.457
_refine_diff_density_rms 0.126
_refine_ls_extinction_coef 0.00013(9)
_refine_ls_extinction_expression Fc^*^=kFc[1+0.001xFc^2^\l^3^/sin(2\q)]^-1/4^
_refine_ls_extinction_method SHELXL
_refine_ls_goodness_of_fit_ref 1.030
_refine_ls_hydrogen_treatment geom
_refine_ls_matrix_type full
_refine_ls_number_parameters 375
_refine_ls_number_reflns 3932
_refine_ls_number_restraints 0
_refine_ls_restrained_S_all 1.030
_refine_ls_R_factor_all 0.1201
_refine_ls_R_factor_gt 0.0859
_refine_ls_shift/su_max 0.008
_refine_ls_shift/su_mean 0.000
_refine_ls_structure_factor_coef Fsqd
_refine_ls_weighting_details 'calc w=1/[\s^2^(Fo^2^)+(0.1795P)^2^+0.0000P] where P=(Fo^2^+2Fc^2^)/3'
_refine_ls_weighting_scheme calc
_refine_ls_wR_factor_gt 0.2275
_refine_ls_wR_factor_ref 0.2611
_reflns_number_gt 2451
_reflns_number_total 3932
_reflns_threshold_expression >2sigma(I)
_cod_data_source_file cg1014913_si_001.cif
_cod_data_source_block 3
_cod_original_sg_symbol_H-M C2/c
_cod_database_code 4500381

loop_
_symmetry_equiv_pos_as_xyz
'x, y, z'
'-x, y, -z+1/2'
'x+1/2, y+1/2, z'
'-x+1/2, y+1/2, -z+1/2'
'-x, -y, -z'
'x, -y, z-1/2'
'-x+1/2, -y+1/2, -z'
'x+1/2, -y+1/2, z-1/2'

loop_
_atom_site_label
_atom_site_type_symbol
_atom_site_fract_x
_atom_site_fract_y
_atom_site_fract_z
_atom_site_U_iso_or_equiv
_atom_site_adp_type
_atom_site_occupancy
_atom_site_symmetry_multiplicity
_atom_site_calc_flag
_atom_site_refinement_flags
Mn Mn 1.0000 0.22969(11) 0.7500 0.0387(5) Uani 1 2 d S
S1 S 1.16678(6) 0.27503(15) 0.76339(13) 0.0599(6) Uani 1 1 d .
O4 O 0.68315(16) 0.3285(4) -0.0081(3) 0.0519(12) Uani 1 1 d .
O1 O 0.83346(18) 0.6008(4) 0.4633(3) 0.0703(15) Uani 1 1 d .
N1 N 0.97020(17) 0.3420(4) 0.6400(3) 0.0420(13) Uani 1 1 d .
O2 O 0.90805(16) 0.4365(4) 0.2835(3) 0.0573(13) Uani 1 1 d .
O3 O 0.60793(16) 0.4898(4) 0.1735(3) 0.0588(13) Uani 1 1 d .
C15 C 0.7349(2) 0.4466(5) 0.2024(4) 0.0389(15) Uani 1 1 d .
N3 N 0.64553(18) 0.4017(4) 0.0871(3) 0.0458(14) Uani 1 1 d .
N2 N 0.87044(18) 0.5184(4) 0.3725(3) 0.0435(13) Uani 1 1 d .
C9 C 0.7805(2) 0.4703(5) 0.2606(4) 0.0413(15) Uani 1 1 d .
C25 C 0.5088(2) 0.5307(5) -0.1359(4) 0.0463(16) Uani 1 1 d .
H26A H 0.4762 0.5270 -0.1646 0.056 Uiso 1 1 calc R
N4 N 0.53436(17) 0.6077(4) -0.1526(3) 0.0438(13) Uani 1 1 d .
C3 C 0.9363(2) 0.4763(5) 0.5041(4) 0.0429(16) Uani 1 1 d .
C2 C 0.9326(2) 0.4946(5) 0.5875(4) 0.0534(18) Uani 1 1 d .
H2A H 0.9184 0.5530 0.6000 0.064 Uiso 1 1 calc R
C16 C 0.7336(2) 0.3906(5) 0.1262(4) 0.0390(15) Uani 1 1 d .
N5 N 1.0677(2) 0.2432(4) 0.7091(3) 0.0466(14) Uani 1 1 d .
C8 C 0.7820(2) 0.5262(5) 0.3368(4) 0.0432(15) Uani 1 1 d .
C21 C 0.5983(2) 0.3766(5) 0.0281(4) 0.0471(16) Uani 1 1 d .
H21A H 0.5764 0.3591 0.0638 0.057 Uiso 1 1 calc R
H21B H 0.6020 0.3188 -0.0066 0.057 Uiso 1 1 calc R
C14 C 0.6930(2) 0.4822(5) 0.2225(4) 0.0432(15) Uani 1 1 d .
C4 C 0.9579(2) 0.3890(5) 0.4897(4) 0.0470(16) Uani 1 1 d .
H4A H 0.9614 0.3742 0.4335 0.056 Uiso 1 1 calc R
C20 C 0.6868(2) 0.3695(5) 0.0630(4) 0.0428(15) Uani 1 1 d .
C26 C 0.5287(2) 0.4575(5) -0.0783(4) 0.0470(16) Uani 1 1 d .
H25A H 0.5095 0.4050 -0.0689 0.056 Uiso 1 1 calc R
C18 C 0.8202(2) 0.3804(5) 0.1662(4) 0.0470(16) Uani 1 1 d .
H18A H 0.8484 0.3577 0.1539 0.056 Uiso 1 1 calc R
C1 C 0.9498(2) 0.4267(5) 0.6537(4) 0.0505(17) Uani 1 1 d .
H1A H 0.9470 0.4409 0.7104 0.061 Uiso 1 1 calc R
C5 C 0.9739(2) 0.3248(5) 0.5567(4) 0.0461(16) Uani 1 1 d .
H5B H 0.9882 0.2661 0.5451 0.055 Uiso 1 1 calc R
C23 C 0.6032(2) 0.5380(5) -0.0526(4) 0.0513(18) Uani 1 1 d .
H23A H 0.6360 0.5417 -0.0261 0.062 Uiso 1 1 calc R
C22 C 0.5764(2) 0.4593(5) -0.0338(4) 0.0447(15) Uani 1 1 d .
C19 C 0.6455(2) 0.4578(5) 0.1619(4) 0.0455(16) Uani 1 1 d .
C24 C 0.5812(2) 0.6105(5) -0.1105(4) 0.0496(17) Uani 1 1 d .
H22A H 0.5996 0.6638 -0.1209 0.059 Uiso 1 1 calc R
C11 C 0.8707(2) 0.4632(5) 0.2995(4) 0.0452(16) Uani 1 1 d .
C6 C 0.9181(2) 0.5503(5) 0.4300(4) 0.0487(17) Uani 1 1 d .
H6A H 0.9148 0.6150 0.4550 0.058 Uiso 1 1 calc R
H6B H 0.9413 0.5559 0.3945 0.058 Uiso 1 1 calc R
C27 C 1.1087(2) 0.2565(5) 0.7303(4) 0.0433(16) Uani 1 1 d .
C17 C 0.7756(2) 0.3568(6) 0.1087(4) 0.0486(16) Uani 1 1 d .
H17A H 0.7744 0.3183 0.0587 0.058 Uiso 1 1 calc R
C7 C 0.8291(2) 0.5522(5) 0.3967(4) 0.0473(16) Uani 1 1 d .
C10 C 0.8227(2) 0.4357(5) 0.2392(4) 0.0419(15) Uani 1 1 d .
C12 C 0.7399(2) 0.5580(6) 0.3552(5) 0.0555(18) Uani 1 1 d .
H12A H 0.7412 0.5943 0.4064 0.067 Uiso 1 1 calc R
C13 C 0.6959(2) 0.5367(6) 0.2984(4) 0.0551(19) Uani 1 1 d .
H13A H 0.6678 0.5593 0.3114 0.066 Uiso 1 1 calc R
O5 O 1.2024(8) 0.2296(14) 1.135(2) 0.190(11) Uani 0.50 1 d P
C28 C 1.1586(5) 0.2761(12) 1.0929(9) 0.058(4) Uani 0.50 1 d P
O2W O 1.0512(7) 0.2635(12) 1.301(2) 0.212(14) Uani 0.50 1 d P
O1W O 1.1907(8) 0.3681(18) 0.9695(14) 0.309(9) Uiso 1 1 d .
O3W O 1.0810(8) 0.1928(18) 1.1423(14) 0.311(10) Uiso 1 1 d .

loop_
_atom_site_aniso_label
_atom_site_aniso_U_11
_atom_site_aniso_U_22
_atom_site_aniso_U_33
_atom_site_aniso_U_23
_atom_site_aniso_U_13
_atom_site_aniso_U_12
Mn 0.0329(8) 0.0379(8) 0.0392(8) 0.000 -0.0022(6) 0.000
S1 0.0415(10) 0.0541(12) 0.0756(13) 0.0023(9) -0.0012(8) -0.0021(8)
O4 0.053(3) 0.054(3) 0.042(3) -0.005(2) 0.001(2) 0.001(2)
O1 0.055(3) 0.089(4) 0.055(3) -0.022(3) -0.006(2) 0.003(3)
N1 0.033(3) 0.039(3) 0.047(3) 0.006(2) -0.001(2) 0.003(2)
O2 0.035(3) 0.082(4) 0.051(3) 0.007(2) 0.004(2) 0.004(2)
O3 0.036(3) 0.070(3) 0.069(3) -0.002(3) 0.009(2) 0.003(2)
C15 0.041(4) 0.042(4) 0.031(3) 0.006(3) 0.004(3) 0.000(3)
N3 0.042(3) 0.047(3) 0.041(3) 0.008(3) -0.003(2) -0.001(2)
N2 0.038(3) 0.045(3) 0.040(3) 0.003(3) -0.005(2) 0.000(2)
C9 0.034(3) 0.043(4) 0.044(4) 0.006(3) 0.004(3) 0.004(3)
C25 0.036(3) 0.050(4) 0.049(4) 0.000(3) 0.005(3) -0.007(3)
N4 0.034(3) 0.044(3) 0.046(3) 0.001(2) -0.003(2) 0.002(2)
C3 0.032(3) 0.049(4) 0.039(4) 0.003(3) -0.007(2) -0.006(3)
C2 0.055(4) 0.047(4) 0.054(4) 0.005(3) 0.005(3) 0.015(3)
C16 0.040(3) 0.038(4) 0.035(3) 0.005(3) 0.001(3) 0.002(3)
N5 0.041(3) 0.053(4) 0.041(3) 0.000(2) 0.001(2) 0.005(3)
C8 0.044(4) 0.046(4) 0.037(3) 0.001(3) 0.005(3) 0.005(3)
C21 0.040(4) 0.043(4) 0.049(4) 0.007(3) -0.004(3) -0.009(3)
C14 0.032(3) 0.048(4) 0.046(4) 0.003(3) 0.003(3) -0.003(3)
C4 0.045(4) 0.049(4) 0.043(4) 0.001(3) 0.005(3) 0.001(3)
C20 0.044(4) 0.040(4) 0.041(4) 0.004(3) 0.004(3) 0.003(3)
C26 0.039(4) 0.049(4) 0.050(4) 0.009(3) 0.005(3) -0.010(3)
C18 0.043(4) 0.049(4) 0.046(4) 0.001(3) 0.005(3) 0.008(3)
C1 0.054(4) 0.056(5) 0.041(4) 0.004(3) 0.011(3) 0.011(4)
C5 0.047(4) 0.048(4) 0.041(4) 0.000(3) 0.007(3) 0.010(3)
C23 0.032(3) 0.050(4) 0.059(4) 0.014(3) -0.011(3) -0.003(3)
C22 0.041(4) 0.046(4) 0.042(3) 0.002(3) 0.001(3) -0.007(3)
C19 0.040(4) 0.053(4) 0.042(4) 0.002(3) 0.006(3) -0.003(3)
C24 0.041(4) 0.049(4) 0.054(4) 0.011(3) 0.002(3) -0.008(3)
C11 0.042(4) 0.051(4) 0.038(4) 0.008(3) 0.001(3) 0.003(3)
C6 0.046(4) 0.048(4) 0.044(4) 0.006(3) -0.005(3) -0.006(3)
C27 0.050(4) 0.039(4) 0.038(3) 0.000(3) 0.004(3) 0.005(3)
C17 0.046(4) 0.059(4) 0.037(3) 0.001(3) 0.004(3) 0.008(3)
C7 0.044(4) 0.051(4) 0.039(4) -0.004(3) -0.005(3) 0.002(3)
C10 0.030(3) 0.052(4) 0.040(3) 0.005(3) 0.001(2) 0.005(3)
C12 0.049(4) 0.067(5) 0.048(4) -0.011(4) 0.007(3) 0.005(4)
C13 0.043(4) 0.075(5) 0.048(4) -0.006(4) 0.013(3) 0.016(3)
O5 0.127(16) 0.079(12) 0.34(3) 0.025(15) 0.010(18) 0.033(11)
C28 0.035(7) 0.070(10) 0.054(8) -0.005(7) -0.015(6) -0.008(7)
O2W 0.122(14) 0.045(9) 0.48(4) -0.082(16) 0.10(2) -0.030(9)

loop_
_atom_type_symbol
_atom_type_description
_atom_type_scat_dispersion_real
_atom_type_scat_dispersion_imag
_atom_type_scat_source
C C 0.0181 0.0091 'International Tables Vol C Tables 4.2.6.8 and 6.1.1.4'
H H 0.0000 0.0000 'International Tables Vol C Tables 4.2.6.8 and 6.1.1.4'
N N 0.0311 0.0180 'International Tables Vol C Tables 4.2.6.8 and 6.1.1.4'
O O 0.0492 0.0322 'International Tables Vol C Tables 4.2.6.8 and 6.1.1.4'
S S 0.3331 0.5567 'International Tables Vol C Tables 4.2.6.8 and 6.1.1.4'
Mn Mn -0.5299 2.8052 'International Tables Vol C Tables 4.2.6.8 and 6.1.1.4'

loop_
_geom_angle_atom_site_label_1
_geom_angle_atom_site_label_2
_geom_angle_atom_site_label_3
_geom_angle
_geom_angle_site_symmetry_1
_geom_angle_site_symmetry_3
N5 Mn N5 170.5(3) . 2_756
N5 Mn N1 88.46(19) . 2_756
N5 Mn N1 85.24(19) 2_756 2_756
N5 Mn N1 85.24(19) . .
N5 Mn N1 88.46(19) 2_756 .
N1 Mn N1 97.2(3) 2_756 .
N5 Mn N4 97.49(19) . 4_645
N5 Mn N4 89.38(19) 2_756 4_645
N1 Mn N4 172.6(2) 2_756 4_645
N1 Mn N4 87.67(19) . 4_645
N5 Mn N4 89.38(19) . 3_546
N5 Mn N4 97.49(19) 2_756 3_546
N1 Mn N4 87.67(18) 2_756 3_546
N1 Mn N4 172.65(19) . 3_546
N4 Mn N4 88.1(3) 4_645 3_546
C1 N1 C5 116.6(5) . .
C1 N1 Mn 123.1(4) . .
C5 N1 Mn 120.3(4) . .
C14 C15 C16 122.4(5) . .
C14 C15 C9 118.7(5) . .
C16 C15 C9 118.9(5) . .
C19 N3 C20 125.0(5) . .
C19 N3 C21 117.1(5) . .
C20 N3 C21 117.8(5) . .
C11 N2 C7 125.7(5) . .
C11 N2 C6 117.5(5) . .
C7 N2 C6 116.7(5) . .
C8 C9 C10 122.2(5) . .
C8 C9 C15 119.3(5) . .
C10 C9 C15 118.5(6) . .
N4 C25 C26 122.3(6) . .
N4 C25 H26A 118.8 . .
C26 C25 H26A 118.8 . .
C25 N4 C24 117.3(5) . .
C25 N4 Mn 121.6(4) . 3_454
C24 N4 Mn 121.1(4) . 3_454
C2 C3 C4 117.4(6) . .
C2 C3 C6 121.3(6) . .
C4 C3 C6 121.3(6) . .
C3 C2 C1 120.1(7) . .
C3 C2 H2A 119.9 . .
C1 C2 H2A 119.9 . .
C17 C16 C15 120.7(5) . .
C17 C16 C20 119.7(5) . .
C15 C16 C20 119.6(5) . .
C27 N5 Mn 147.3(5) . .
C12 C8 C9 120.2(6) . .
C12 C8 C7 120.2(6) . .
C9 C8 C7 119.5(6) . .
N3 C21 C22 113.7(5) . .
N3 C21 H21A 108.8 . .
C22 C21 H21A 108.8 . .
N3 C21 H21B 108.8 . .
C22 C21 H21B 108.8 . .
H21A C21 H21B 107.7 . .
C13 C14 C15 120.5(5) . .
C13 C14 C19 120.7(6) . .
C15 C14 C19 118.8(6) . .
C5 C4 C3 120.2(6) . .
C5 C4 H4A 119.9 . .
C3 C4 H4A 119.9 . .
O4 C20 N3 120.0(5) . .
O4 C20 C16 123.4(6) . .
N3 C20 C16 116.6(5) . .
C25 C26 C22 121.4(6) . .
C25 C26 H25A 119.3 . .
C22 C26 H25A 119.3 . .
C10 C18 C17 121.0(6) . .
C10 C18 H18A 119.5 . .
C17 C18 H18A 119.5 . .
N1 C1 C2 122.8(6) . .
N1 C1 H1A 118.6 . .
C2 C1 H1A 118.6 . .
C4 C5 N1 123.0(6) . .
C4 C5 H5B 118.5 . .
N1 C5 H5B 118.5 . .
C24 C23 C22 119.9(6) . .
C24 C23 H23A 120.0 . .
C22 C23 H23A 120.0 . .
C26 C22 C23 116.3(6) . .
C26 C22 C21 121.0(6) . .
C23 C22 C21 122.6(6) . .
O3 C19 N3 120.4(6) . .
O3 C19 C14 122.1(6) . .
N3 C19 C14 117.4(6) . .
N4 C24 C23 122.7(6) . .
N4 C24 H22A 118.6 . .
C23 C24 H22A 118.6 . .
O2 C11 N2 121.7(6) . .
O2 C11 C10 120.9(6) . .
N2 C11 C10 117.4(6) . .
N2 C6 C3 110.9(5) . .
N2 C6 H6A 109.5 . .
C3 C6 H6A 109.5 . .
N2 C6 H6B 109.5 . .
C3 C6 H6B 109.5 . .
H6A C6 H6B 108.1 . .
N5 C27 S1 178.3(6) . .
C16 C17 C18 119.9(6) . .
C16 C17 H17A 120.0 . .
C18 C17 H17A 120.0 . .
O1 C7 N2 119.7(6) . .
O1 C7 C8 123.5(6) . .
N2 C7 C8 116.8(6) . .
C18 C10 C9 121.0(6) . .
C18 C10 C11 120.7(6) . .
C9 C10 C11 118.3(6) . .
C13 C12 C8 120.6(6) . .
C13 C12 H12A 119.7 . .
C8 C12 H12A 119.7 . .
C12 C13 C14 120.7(6) . .
C12 C13 H13A 119.7 . .
C14 C13 H13A 119.7 . .

loop_
_geom_bond_atom_site_label_1
_geom_bond_atom_site_label_2
_geom_bond_distance
_geom_bond_site_symmetry_2
Mn N5 2.197(6) .
Mn N5 2.197(6) 2_756
Mn N1 2.288(5) 2_756
Mn N1 2.288(5) .
Mn N4 2.289(5) 4_645
Mn N4 2.289(5) 3_546
S1 C27 1.634(7) .
O4 C20 1.220(7) .
O1 C7 1.210(8) .
N1 C1 1.325(9) .
N1 C5 1.352(8) .
O2 C11 1.212(8) .
O3 C19 1.215(8) .
C15 C14 1.398(9) .
C15 C16 1.403(8) .
C15 C9 1.428(9) .
N3 C19 1.392(9) .
N3 C20 1.399(8) .
N3 C21 1.472(8) .
N2 C11 1.364(8) .
N2 C7 1.407(9) .
N2 C6 1.496(8) .
C9 C8 1.401(9) .
C9 C10 1.413(9) .
C25 N4 1.333(8) .
C25 C26 1.362(9) .
C25 H26A 0.9300 .
N4 C24 1.339(8) .
N4 Mn 2.289(5) 3_454
C3 C2 1.357(9) .
C3 C4 1.374(10) .
C3 C6 1.517(9) .
C2 C1 1.375(10) .
C2 H2A 0.9300 .
C16 C17 1.377(9) .
C16 C20 1.480(9) .
N5 C27 1.152(8) .
C8 C12 1.377(9) .
C8 C7 1.479(9) .
C21 C22 1.506(9) .
C21 H21A 0.9700 .
C21 H21B 0.9700 .
C14 C13 1.380(9) .
C14 C19 1.488(9) .
C4 C5 1.347(9) .
C4 H4A 0.9300 .
C26 C22 1.368(9) .
C26 H25A 0.9300 .
C18 C10 1.349(9) .
C18 C17 1.401(9) .
C18 H18A 0.9300 .
C1 H1A 0.9300 .
C5 H5B 0.9300 .
C23 C24 1.372(9) .
C23 C22 1.384(10) .
C23 H23A 0.9300 .
C24 H22A 0.9300 .
C11 C10 1.506(9) .
C6 H6A 0.9700 .
C6 H6B 0.9700 .
C17 H17A 0.9300 .
C12 C13 1.378(10) .
C12 H12A 0.9300 .
C13 H13A 0.9300 .
O5 C28 1.41(2) .

loop_
_geom_torsion_atom_site_label_1
_geom_torsion_atom_site_label_2
_geom_torsion_atom_site_label_3
_geom_torsion_atom_site_label_4
_geom_torsion
_geom_torsion_site_symmetry_1
_geom_torsion_site_symmetry_4
N5 Mn N1 C1 -124.9(5) . .
N5 Mn N1 C1 47.9(5) 2_756 .
N1 Mn N1 C1 -37.1(5) 2_756 .
N4 Mn N1 C1 137.4(5) 4_645 .
N4 Mn N1 C1 -168.0(12) 3_546 .
N5 Mn N1 C5 53.4(5) . .
N5 Mn N1 C5 -133.7(5) 2_756 .
N1 Mn N1 C5 141.3(5) 2_756 .
N4 Mn N1 C5 -44.3(5) 4_645 .
N4 Mn N1 C5 10.4(17) 3_546 .
C14 C15 C9 C8 1.6(9) . .
C16 C15 C9 C8 180.0(6) . .
C14 C15 C9 C10 -178.9(6) . .
C16 C15 C9 C10 -0.5(9) . .
C26 C25 N4 C24 0.4(9) . .
C26 C25 N4 Mn 179.9(5) . 3_454
C4 C3 C2 C1 -0.3(10) . .
C6 C3 C2 C1 -179.4(6) . .
C14 C15 C16 C17 180.0(6) . .
C9 C15 C16 C17 1.7(9) . .
C14 C15 C16 C20 1.3(9) . .
C9 C15 C16 C20 -177.0(5) . .
N5 Mn N5 C27 80.9(9) 2_756 .
N1 Mn N5 C27 32.3(9) 2_756 .
N1 Mn N5 C27 129.6(9) . .
N4 Mn N5 C27 -143.4(9) 4_645 .
N4 Mn N5 C27 -55.4(9) 3_546 .
C10 C9 C8 C12 -179.7(7) . .
C15 C9 C8 C12 -0.2(10) . .
C10 C9 C8 C7 1.3(10) . .
C15 C9 C8 C7 -179.2(6) . .
C19 N3 C21 C22 80.4(7) . .
C20 N3 C21 C22 -98.1(7) . .
C16 C15 C14 C13 179.8(6) . .
C9 C15 C14 C13 -1.9(10) . .
C16 C15 C14 C19 1.5(9) . .
C9 C15 C14 C19 179.8(6) . .
C2 C3 C4 C5 0.7(10) . .
C6 C3 C4 C5 179.8(6) . .
C19 N3 C20 O4 -173.2(6) . .
C21 N3 C20 O4 5.2(9) . .
C19 N3 C20 C16 5.1(9) . .
C21 N3 C20 C16 -176.5(5) . .
C17 C16 C20 O4 -4.9(10) . .
C15 C16 C20 O4 173.7(6) . .
C17 C16 C20 N3 176.9(6) . .
C15 C16 C20 N3 -4.5(8) . .
N4 C25 C26 C22 0.3(10) . .
C5 N1 C1 C2 0.6(10) . .
Mn N1 C1 C2 179.0(5) . .
C3 C2 C1 N1 -0.3(11) . .
C3 C4 C5 N1 -0.4(10) . .
C1 N1 C5 C4 -0.2(9) . .
Mn N1 C5 C4 -178.7(5) . .
C25 C26 C22 C23 -1.7(10) . .
C25 C26 C22 C21 -178.5(6) . .
C24 C23 C22 C26 2.5(10) . .
C24 C23 C22 C21 179.1(6) . .
N3 C21 C22 C26 -165.0(6) . .
N3 C21 C22 C23 18.5(10) . .
C20 N3 C19 O3 173.5(6) . .
C21 N3 C19 O3 -5.0(9) . .
C20 N3 C19 C14 -2.3(9) . .
C21 N3 C19 C14 179.2(5) . .
C13 C14 C19 O3 4.9(10) . .
C15 C14 C19 O3 -176.9(6) . .
C13 C14 C19 N3 -179.4(6) . .
C15 C14 C19 N3 -1.1(9) . .
C25 N4 C24 C23 0.4(10) . .
Mn N4 C24 C23 -179.1(5) 3_454 .
C22 C23 C24 N4 -1.9(11) . .
C7 N2 C11 O2 -179.7(6) . .
C6 N2 C11 O2 3.5(9) . .
C7 N2 C11 C10 -0.1(9) . .
C6 N2 C11 C10 -176.9(5) . .
C11 N2 C6 C3 -92.9(7) . .
C7 N2 C6 C3 90.0(7) . .
C2 C3 C6 N2 -101.8(7) . .
C4 C3 C6 N2 79.2(8) . .
Mn N5 C27 S1 10(21) . .
C15 C16 C17 C18 -1.6(10) . .
C20 C16 C17 C18 177.1(6) . .
C10 C18 C17 C16 0.3(10) . .
C11 N2 C7 O1 -179.9(7) . .
C6 N2 C7 O1 -3.1(9) . .
C11 N2 C7 C8 -0.7(10) . .
C6 N2 C7 C8 176.1(5) . .
C12 C8 C7 O1 0.3(11) . .
C9 C8 C7 O1 179.3(7) . .
C12 C8 C7 N2 -178.9(6) . .
C9 C8 C7 N2 0.1(9) . .
C17 C18 C10 C9 0.9(10) . .
C17 C18 C10 C11 -178.3(6) . .
C8 C9 C10 C18 178.7(6) . .
C15 C9 C10 C18 -0.8(10) . .
C8 C9 C10 C11 -2.1(10) . .
C15 C9 C10 C11 178.4(6) . .
O2 C11 C10 C18 0.2(10) . .
N2 C11 C10 C18 -179.3(6) . .
O2 C11 C10 C9 -179.0(6) . .
N2 C11 C10 C9 1.5(9) . .
C9 C8 C12 C13 -1.0(11) . .
C7 C8 C12 C13 178.1(7) . .
C8 C12 C13 C14 0.7(12) . .
C15 C14 C13 C12 0.8(11) . .
C19 C14 C13 C12 179.0(7) . .
